data_1508003
loop_
_publ_author_name
'Campbell, Michael G.'
'Powers, David C.'
'Raynaud, Jean'
'Graham, Michael J.'
'Xie, Ping'
'Lee, Eunsung'
'Ritter, Tobias'

_publ_section_title
;
 Synthesis and structure of solution-stable one-dimensional palladium
 wires.
;
_journal_issue 12
_journal_name_full 'Nature chemistry'
_journal_page_first 949
_journal_page_last 953
_journal_paper_doi 10.1038/nchem.1197
_journal_volume 3
_journal_year 2011
_chemical_formula_sum 'C32 H26 Cl4 F N2 O4 Pd2'
_chemical_formula_weight 876.15
_chemical_name_systematic
; 
 ? 
;
_space_group_IT_number 14
_symmetry_cell_setting monoclinic
_symmetry_space_group_name_Hall '-P 2ybc'
_symmetry_space_group_name_H-M 'P 1 21/c 1'
_atom_sites_solution_hydrogens geom
_atom_sites_solution_primary direct
_atom_sites_solution_secondary difmap
_audit_creation_method SHELXL-97
_cell_angle_alpha 90.00
_cell_angle_beta 97.639(3)
_cell_angle_gamma 90.00
_cell_formula_units_Z 8
_cell_length_a 11.4138(19)
_cell_length_b 16.700(3)
_cell_length_c 17.580(3)
_cell_measurement_reflns_used 7617
_cell_measurement_temperature 250(2)
_cell_measurement_theta_max 27
_cell_measurement_theta_min 2.17
_cell_volume 3321.2(10)
_computing_cell_refinement 'SAINT 7.46A (Bruker-AXS, 2009)'
_computing_data_collection 'APEX2 v2009.3.0 (Bruker-AXS, 2009)'
_computing_data_reduction 'SAINT 7.46A (Bruker-AXS, 2009)'
_computing_molecular_graphics 'Bruker SHELXTL (Sheldrick, 2008)'
_computing_publication_material 'Bruker SHELXTL (Sheldrick, 2008)'
_computing_structure_refinement 'SHELXL-97 (Sheldrick, 2008)'
_computing_structure_solution 'SHELXS-97 (Sheldrick, 2008)'
_diffrn_ambient_temperature 250(1)
_diffrn_measured_fraction_theta_full 1.000
_diffrn_measured_fraction_theta_max 1.000
_diffrn_measurement_device_type
;
Bruker D8 goniometer with CCD area detector
;
_diffrn_measurement_method 'phi and omega scans'
_diffrn_radiation_monochromator graphite
_diffrn_radiation_source 'fine-focus sealed tube'
_diffrn_radiation_type MoK\a
_diffrn_radiation_wavelength 0.71073
_diffrn_reflns_av_R_equivalents 0.0374
_diffrn_reflns_av_sigmaI/netI 0.0283
_diffrn_reflns_limit_h_max 14
_diffrn_reflns_limit_h_min -14
_diffrn_reflns_limit_k_max 21
_diffrn_reflns_limit_k_min -21
_diffrn_reflns_limit_l_max 22
_diffrn_reflns_limit_l_min -22
_diffrn_reflns_number 48494
_diffrn_reflns_theta_full 27.13
_diffrn_reflns_theta_max 27.13
_diffrn_reflns_theta_min 1.69
_exptl_absorpt_coefficient_mu 1.129
_exptl_absorpt_correction_T_max 0.9457
_exptl_absorpt_correction_T_min 0.6609
_exptl_absorpt_correction_type multi-scan
_exptl_absorpt_process_details 'SADABS (Sheldrick, 2008)'
_exptl_crystal_colour red
_exptl_crystal_density_diffrn 1.651
_exptl_crystal_density_method 'not measured'
_exptl_crystal_description needle
_exptl_crystal_F_000 1672
_exptl_crystal_size_max 0.40
_exptl_crystal_size_mid 0.05
_exptl_crystal_size_min 0.05
_platon_squeeze_details
;
;
_refine_diff_density_max 0.367
_refine_diff_density_min -0.544
_refine_diff_density_rms 0.075
_refine_ls_extinction_method none
_refine_ls_goodness_of_fit_ref 1.058
_refine_ls_hydrogen_treatment constr
_refine_ls_matrix_type full
_refine_ls_number_parameters 345
_refine_ls_number_reflns 7352
_refine_ls_number_restraints 0
_refine_ls_restrained_S_all 1.058
_refine_ls_R_factor_all 0.0644
_refine_ls_R_factor_gt 0.0352
_refine_ls_shift/su_max 0.001
_refine_ls_shift/su_mean 0.000
_refine_ls_structure_factor_coef Fsqd
_refine_ls_weighting_details 'calc w=1/[\s^2^(Fo^2^)+(0.0263P)^2^+4.6848P] where P=(Fo^2^+2Fc^2^)/3'
_refine_ls_weighting_scheme calc
_refine_ls_wR_factor_gt 0.0846
_refine_ls_wR_factor_ref 0.0915
_reflns_number_gt 4530
_reflns_number_total 7352
_reflns_threshold_expression >2sigma(I)
_cod_data_source_file nchem.1197-s9.cif
_cod_data_source_block mgc250
_cod_depositor_comments
;
The following automatic conversions were performed:

'_symmetry_cell_setting' value 'Monoclinic' changed to 'monoclinic'
according to /home/saulius/struct/CIF-dictionaries/cif_core.dic
dictionary named 'cif_core.dic' version 2.4.1 from 2010-06-29.

Automatic conversion script
Id: cif_fix_values 1891 2012-01-12 08:04:46Z andrius 
;
_cod_original_cell_volume 3321.3(10)
_cod_original_sg_symbol_H-M P2(1)/c
_cod_database_code 1508003

loop_
_symmetry_equiv_pos_as_xyz
'x, y, z'
'-x, y+1/2, -z+1/2'
'-x, -y, -z'
'x, -y-1/2, z-1/2'

loop_
_atom_site_label
_atom_site_type_symbol
_atom_site_fract_x
_atom_site_fract_y
_atom_site_fract_z
_atom_site_U_iso_or_equiv
_atom_site_adp_type
_atom_site_occupancy
_atom_site_symmetry_multiplicity
_atom_site_calc_flag
_atom_site_refinement_flags
Pd1 Pd 0.13141(2) 0.007396(17) 0.004024(17) 0.02898(9) Uani 1 1 d .
Pd2 Pd 0.36919(2) 0.005575(17) -0.002335(17) 0.02957(9) Uani 1 1 d .
N1 N 0.3737(2) -0.10646(19) -0.04403(19) 0.0325(7) Uani 1 1 d .
N2 N 0.1352(3) -0.08304(19) 0.08010(18) 0.0333(7) Uani 1 1 d .
C3 C 0.0835(3) -0.1540(2) -0.0349(2) 0.0360(9) Uani 1 1 d .
C4 C 0.0586(4) -0.2252(3) -0.0743(3) 0.0505(12) Uani 1 1 d .
C5 C 0.1118(3) -0.1559(2) 0.0460(2) 0.0354(9) Uani 1 1 d .
C6 C 0.4018(3) -0.1622(2) 0.0114(2) 0.0363(9) Uani 1 1 d .
O7 O 0.3040(2) 0.06159(17) -0.11012(16) 0.0416(7) Uani 1 1 d .
C8 C 0.1600(3) -0.0790(3) 0.1559(2) 0.0429(10) Uani 1 1 d .
H8 H 0.1745 -0.0289 0.1798 0.051 Uiso 1 1 calc R
O9 O 0.1283(2) 0.09371(17) -0.07792(17) 0.0453(7) Uani 1 1 d .
C10 C 0.2117(3) 0.1024(3) -0.1171(2) 0.0432(10) Uani 1 1 d .
C11 C 0.4431(4) -0.0169(3) 0.1685(2) 0.0486(11) Uani 1 1 d .
H11 H 0.4389 0.0387 0.1761 0.058 Uiso 1 1 calc R
C12 C 0.1145(4) -0.2272(3) 0.0874(3) 0.0470(11) Uani 1 1 d .
O14 O 0.3681(2) 0.11543(16) 0.04751(17) 0.0422(7) Uani 1 1 d .
C15 C 0.1422(4) -0.2205(3) 0.1673(3) 0.0557(13) Uani 1 1 d .
H15 H 0.1452 -0.2668 0.1979 0.067 Uiso 1 1 calc R
C16 C 0.0271(4) -0.1453(3) -0.1906(3) 0.0579(14) Uani 1 1 d .
H16 H 0.0061 -0.1421 -0.2441 0.070 Uiso 1 1 calc R
C17 C 0.0601(4) -0.2974(3) -0.0323(4) 0.0649(15) Uani 1 1 d .
H17 H 0.0414 -0.3455 -0.0589 0.078 Uiso 1 1 calc R
C18 C 0.4590(4) -0.1850(3) 0.1482(3) 0.0502(12) Uani 1 1 d .
C20 C 0.2816(3) 0.1372(3) 0.0819(3) 0.0432(10) Uani 1 1 d .
C21 C 0.4276(3) -0.1325(2) 0.0874(2) 0.0370(9) Uani 1 1 d .
C23 C 0.0878(4) -0.2996(3) 0.0452(4) 0.0689(16) Uani 1 1 d .
H23 H 0.0895 -0.3488 0.0711 0.083 Uiso 1 1 calc R
C24 C 0.2941(4) 0.2176(3) 0.1216(4) 0.0768(18) Uani 1 1 d .
H24A H 0.3758 0.2257 0.1434 0.115 Uiso 1 1 calc R
H24B H 0.2442 0.2191 0.1621 0.115 Uiso 1 1 calc R
H24C H 0.2703 0.2597 0.0846 0.115 Uiso 1 1 calc R
C26 C 0.4091(4) -0.2446(3) -0.0043(3) 0.0504(12) Uani 1 1 d .
C29 C 0.1648(4) -0.1483(3) 0.2007(3) 0.0533(12) Uani 1 1 d .
H29 H 0.1837 -0.1448 0.2543 0.064 Uiso 1 1 calc R
C31 C 0.3535(4) -0.2107(3) -0.1366(3) 0.0576(13) Uani 1 1 d .
H31 H 0.3351 -0.2264 -0.1881 0.069 Uiso 1 1 calc R
C32 C 0.0560(3) -0.0742(3) -0.1488(2) 0.0452(11) Uani 1 1 d .
H32 H 0.0561 -0.0245 -0.1740 0.054 Uiso 1 1 calc R
C33 C 0.0837(3) -0.0792(2) -0.0712(2) 0.0356(9) Uani 1 1 d .
C39 C 0.4205(3) -0.0487(2) 0.0961(2) 0.0340(9) Uani 1 1 d .
C40 C 0.0287(4) -0.2168(3) -0.1568(3) 0.0618(14) Uani 1 1 d .
H40 H 0.0100 -0.2627 -0.1870 0.074 Uiso 1 1 calc R
C41 C 0.1952(5) 0.1663(4) -0.1777(4) 0.099(2) Uani 1 1 d .
H41A H 0.2704 0.1919 -0.1816 0.148 Uiso 1 1 calc R
H41B H 0.1394 0.2059 -0.1640 0.148 Uiso 1 1 calc R
H41C H 0.1649 0.1424 -0.2267 0.148 Uiso 1 1 calc R
C45 C 0.4726(4) -0.0686(3) 0.2312(3) 0.0567(13) Uani 1 1 d .
H45 H 0.4869 -0.0469 0.2809 0.068 Uiso 1 1 calc R
C53 C 0.4658(4) -0.2670(3) 0.1309(3) 0.0638(15) Uani 1 1 d .
H53 H 0.4882 -0.3027 0.1716 0.077 Uiso 1 1 calc R
C54 C 0.4420(4) -0.2972(3) 0.0598(4) 0.0632(15) Uani 1 1 d .
H54 H 0.4469 -0.3527 0.0518 0.076 Uiso 1 1 calc R
C57 C 0.4813(4) -0.1497(4) 0.2220(3) 0.0639(15) Uani 1 1 d .
H57 H 0.5024 -0.1824 0.2652 0.077 Uiso 1 1 calc R
C59 C 0.3833(4) -0.2676(3) -0.0815(3) 0.0599(14) Uani 1 1 d .
H59 H 0.3866 -0.3219 -0.0952 0.072 Uiso 1 1 calc R
C62 C 0.3501(3) -0.1299(3) -0.1176(3) 0.0444(10) Uani 1 1 d .
H62 H 0.3311 -0.0915 -0.1564 0.053 Uiso 1 1 calc R
O3 O 0.1891(2) 0.09737(17) 0.08704(17) 0.0442(7) Uani 1 1 d .

loop_
_atom_site_aniso_label
_atom_site_aniso_U_11
_atom_site_aniso_U_22
_atom_site_aniso_U_33
_atom_site_aniso_U_23
_atom_site_aniso_U_13
_atom_site_aniso_U_12
Pd1 0.01857(14) 0.03279(17) 0.03636(18) 0.00218(13) 0.00651(12) 0.00036(12)
Pd2 0.01861(14) 0.03444(17) 0.03628(18) 0.00209(13) 0.00597(12) 0.00164(12)
N1 0.0149(14) 0.0388(19) 0.044(2) -0.0015(15) 0.0048(13) 0.0011(13)
N2 0.0184(15) 0.047(2) 0.0350(19) 0.0000(15) 0.0074(13) 0.0002(13)
C3 0.0178(18) 0.038(2) 0.052(3) -0.0090(19) 0.0037(17) 0.0002(15)
C4 0.033(2) 0.046(3) 0.071(3) -0.019(2) 0.002(2) -0.0012(19)
C5 0.0198(18) 0.036(2) 0.051(3) 0.0037(19) 0.0085(17) 0.0000(15)
C6 0.0180(18) 0.040(2) 0.051(3) 0.005(2) 0.0056(17) 0.0003(16)
O7 0.0288(15) 0.0552(18) 0.0422(17) 0.0127(14) 0.0099(13) 0.0045(13)
C8 0.025(2) 0.064(3) 0.039(2) -0.002(2) 0.0046(17) -0.0043(18)
O9 0.0280(14) 0.0483(17) 0.061(2) 0.0237(15) 0.0129(13) 0.0084(12)
C10 0.026(2) 0.054(3) 0.049(3) 0.021(2) 0.0057(18) -0.0006(18)
C11 0.032(2) 0.067(3) 0.047(3) -0.006(2) 0.0048(19) -0.006(2)
C12 0.029(2) 0.047(3) 0.064(3) 0.013(2) 0.004(2) -0.0003(19)
O14 0.0250(14) 0.0393(16) 0.064(2) -0.0076(14) 0.0141(13) -0.0033(11)
C15 0.043(3) 0.058(3) 0.068(4) 0.030(3) 0.013(2) 0.005(2)
C16 0.031(2) 0.090(4) 0.052(3) -0.027(3) 0.003(2) 0.007(2)
C17 0.057(3) 0.037(3) 0.098(4) -0.015(3) 0.001(3) -0.004(2)
C18 0.026(2) 0.062(3) 0.063(3) 0.024(3) 0.007(2) 0.000(2)
C20 0.031(2) 0.043(2) 0.055(3) -0.009(2) 0.006(2) -0.0009(17)
C21 0.0175(17) 0.043(2) 0.051(3) 0.0086(19) 0.0042(17) 0.0005(16)
C23 0.056(3) 0.037(3) 0.114(5) 0.012(3) 0.011(3) -0.002(2)
C24 0.049(3) 0.063(3) 0.123(5) -0.045(3) 0.030(3) -0.018(2)
C26 0.033(2) 0.042(3) 0.077(4) 0.004(2) 0.009(2) -0.0004(19)
C29 0.040(2) 0.079(4) 0.042(3) 0.020(3) 0.006(2) 0.007(2)
C31 0.033(2) 0.074(4) 0.068(4) -0.027(3) 0.013(2) -0.004(2)
C32 0.025(2) 0.070(3) 0.042(3) -0.003(2) 0.0066(18) 0.0075(19)
C33 0.0161(17) 0.048(3) 0.042(2) 0.0008(19) 0.0029(16) 0.0060(16)
C39 0.0183(17) 0.044(2) 0.039(2) 0.0062(18) 0.0004(16) 0.0009(16)
C40 0.047(3) 0.073(4) 0.065(4) -0.034(3) 0.005(2) -0.006(3)
C41 0.051(3) 0.109(5) 0.142(6) 0.086(5) 0.032(4) 0.024(3)
C45 0.041(3) 0.089(4) 0.038(3) 0.005(3) 0.000(2) -0.007(3)
C53 0.037(3) 0.067(4) 0.088(4) 0.040(3) 0.009(3) 0.011(2)
C54 0.047(3) 0.046(3) 0.098(5) 0.024(3) 0.016(3) 0.010(2)
C57 0.037(3) 0.098(4) 0.057(3) 0.034(3) 0.004(2) 0.002(3)
C59 0.049(3) 0.042(3) 0.092(4) -0.016(3) 0.022(3) -0.003(2)
C62 0.027(2) 0.059(3) 0.048(3) -0.011(2) 0.0056(18) 0.0003(19)
O3 0.0272(14) 0.0445(17) 0.063(2) -0.0158(15) 0.0129(13) -0.0048(12)

loop_
_atom_type_symbol
_atom_type_description
_atom_type_scat_dispersion_real
_atom_type_scat_dispersion_imag
_atom_type_scat_source
C C 0.0033 0.0016 'International Tables Vol C Tables 4.2.6.8 and 6.1.1.4'
H H 0.0000 0.0000 'International Tables Vol C Tables 4.2.6.8 and 6.1.1.4'
N N 0.0061 0.0033 'International Tables Vol C Tables 4.2.6.8 and 6.1.1.4'
O O 0.0106 0.0060 'International Tables Vol C Tables 4.2.6.8 and 6.1.1.4'
Pd Pd -0.9988 1.0072 'International Tables Vol C Tables 4.2.6.8 and 6.1.1.4'

loop_
_geom_angle_atom_site_label_1
_geom_angle_atom_site_label_2
_geom_angle_atom_site_label_3
_geom_angle
_geom_angle_site_symmetry_3
C33 Pd1 N2 82.90(16) .
C33 Pd1 O9 93.81(15) .
N2 Pd1 O9 176.51(12) .
C33 Pd1 O3 177.50(13) .
N2 Pd1 O3 95.52(13) .
O9 Pd1 O3 87.72(12) .
C33 Pd1 Pd2 98.66(10) .
N2 Pd1 Pd2 94.87(8) .
O9 Pd1 Pd2 84.42(7) .
O3 Pd1 Pd2 79.52(7) .
C33 Pd1 Pd1 74.00(10) 3
N2 Pd1 Pd1 84.41(8) 3
O9 Pd1 Pd1 95.85(7) 3
O3 Pd1 Pd1 107.83(7) 3
Pd2 Pd1 Pd1 172.653(19) 3
C39 Pd2 N1 82.74(15) .
C39 Pd2 O14 93.12(14) .
N1 Pd2 O14 175.85(12) .
C39 Pd2 O7 176.87(12) .
N1 Pd2 O7 96.07(12) .
O14 Pd2 O7 88.06(12) .
C39 Pd2 Pd1 98.62(10) .
N1 Pd2 Pd1 95.68(8) .
O14 Pd2 Pd1 84.80(7) .
O7 Pd2 Pd1 78.59(7) .
C39 Pd2 Pd2 76.58(10) 3_655
N1 Pd2 Pd2 82.99(8) 3_655
O14 Pd2 Pd2 96.19(7) 3_655
O7 Pd2 Pd2 106.19(7) 3_655
Pd1 Pd2 Pd2 175.125(18) 3_655
C62 N1 C6 119.4(4) .
C62 N1 Pd2 127.6(3) .
C6 N1 Pd2 113.0(3) .
C8 N2 C5 119.3(4) .
C8 N2 Pd1 127.7(3) .
C5 N2 Pd1 113.0(3) .
C4 C3 C33 123.3(4) .
C4 C3 C5 119.1(4) .
C33 C3 C5 117.6(4) .
C3 C4 C17 119.0(5) .
C3 C4 C40 114.9(4) .
C17 C4 C40 126.0(5) .
N2 C5 C12 122.9(4) .
N2 C5 C3 115.2(3) .
C12 C5 C3 121.9(4) .
N1 C6 C26 123.0(4) .
N1 C6 C21 115.9(4) .
C26 C6 C21 121.1(4) .
C10 O7 Pd2 120.8(3) .
N2 C8 C29 120.7(4) .
N2 C8 H8 119.7 .
C29 C8 H8 119.7 .
C10 O9 Pd1 121.8(3) .
O7 C10 O9 125.1(4) .
O7 C10 C41 118.9(4) .
O9 C10 C41 116.0(4) .
C39 C11 C45 119.0(5) .
C39 C11 H11 120.5 .
C45 C11 H11 120.5 .
C5 C12 C15 116.1(4) .
C5 C12 C23 117.6(4) .
C15 C12 C23 126.3(5) .
C20 O14 Pd2 120.6(3) .
C29 C15 C12 120.8(4) .
C29 C15 H15 119.6 .
C12 C15 H15 119.6 .
C40 C16 C32 122.2(5) .
C40 C16 H16 118.9 .
C32 C16 H16 118.9 .
C23 C17 C4 122.1(5) .
C23 C17 H17 118.9 .
C4 C17 H17 118.9 .
C21 C18 C53 117.7(5) .
C21 C18 C57 116.0(5) .
C53 C18 C57 126.4(5) .
O3 C20 O14 126.3(4) .
O3 C20 C24 117.6(4) .
O14 C20 C24 116.1(4) .
C18 C21 C39 123.7(4) .
C18 C21 C6 120.2(4) .
C39 C21 C6 116.2(4) .
C17 C23 C12 120.2(5) .
C17 C23 H23 119.9 .
C12 C23 H23 119.9 .
C20 C24 H24A 109.5 .
C20 C24 H24B 109.5 .
H24A C24 H24B 109.5 .
C20 C24 H24C 109.5 .
H24A C24 H24C 109.5 .
H24B C24 H24C 109.5 .
C59 C26 C6 116.6(4) .
C59 C26 C54 126.1(5) .
C6 C26 C54 117.3(5) .
C15 C29 C8 120.2(4) .
C15 C29 H29 119.9 .
C8 C29 H29 119.9 .
C59 C31 C62 121.1(5) .
C59 C31 H31 119.5 .
C62 C31 H31 119.5 .
C33 C32 C16 118.5(5) .
C33 C32 H32 120.8 .
C16 C32 H32 120.8 .
C32 C33 C3 119.7(4) .
C32 C33 Pd1 129.0(3) .
C3 C33 Pd1 111.2(3) .
C11 C39 C21 118.6(4) .
C11 C39 Pd2 129.3(3) .
C21 C39 Pd2 112.0(3) .
C16 C40 C4 121.2(5) .
C16 C40 H40 119.4 .
C4 C40 H40 119.4 .
C10 C41 H41A 109.5 .
C10 C41 H41B 109.5 .
H41A C41 H41B 109.5 .
C10 C41 H41C 109.5 .
H41A C41 H41C 109.5 .
H41B C41 H41C 109.5 .
C57 C45 C11 121.9(5) .
C57 C45 H45 119.0 .
C11 C45 H45 119.0 .
C54 C53 C18 123.8(5) .
C54 C53 H53 118.1 .
C18 C53 H53 118.1 .
C53 C54 C26 120.0(5) .
C53 C54 H54 120.0 .
C26 C54 H54 120.0 .
C45 C57 C18 120.8(5) .
C45 C57 H57 119.6 .
C18 C57 H57 119.6 .
C31 C59 C26 119.6(4) .
C31 C59 H59 120.2 .
C26 C59 H59 120.2 .
N1 C62 C31 120.3(5) .
N1 C62 H62 119.8 .
C31 C62 H62 119.8 .
C20 O3 Pd1 120.4(3) .

loop_
_geom_bond_atom_site_label_1
_geom_bond_atom_site_label_2
_geom_bond_distance
_geom_bond_site_symmetry_2
Pd1 C33 1.986(4) .
Pd1 N2 2.014(3) .
Pd1 O9 2.035(3) .
Pd1 O3 2.137(3) .
Pd1 Pd2 2.7312(5) .
Pd1 Pd1 2.9946(7) 3
Pd2 C39 1.972(4) .
Pd2 N1 2.013(3) .
Pd2 O14 2.034(3) .
Pd2 O7 2.155(3) .
Pd2 Pd2 2.9821(7) 3_655
N1 C62 1.343(5) .
N1 C6 1.355(5) .
N2 C8 1.327(5) .
N2 C5 1.367(5) .
C3 C4 1.386(5) .
C3 C33 1.403(6) .
C3 C5 1.417(6) .
C4 C17 1.412(7) .
C4 C40 1.453(7) .
C5 C12 1.394(6) .
C6 C26 1.409(6) .
C6 C21 1.419(6) .
O7 C10 1.246(5) .
C8 C29 1.398(6) .
C8 H8 0.9400 .
O9 C10 1.256(4) .
C10 C41 1.503(6) .
C11 C39 1.372(6) .
C11 C45 1.406(6) .
C11 H11 0.9400 .
C12 C15 1.403(7) .
C12 C23 1.429(7) .
O14 C20 1.277(4) .
C15 C29 1.351(7) .
C15 H15 0.9400 .
C16 C40 1.333(7) .
C16 C32 1.412(6) .
C16 H16 0.9400 .
C17 C23 1.357(7) .
C17 H17 0.9400 .
C18 C21 1.391(6) .
C18 C53 1.407(7) .
C18 C57 1.418(7) .
C20 O3 1.261(5) .
C20 C24 1.512(6) .
C21 C39 1.412(5) .
C23 H23 0.9400 .
C24 H24A 0.9700 .
C24 H24B 0.9700 .
C24 H24C 0.9700 .
C26 C59 1.403(7) .
C26 C54 1.439(7) .
C29 H29 0.9400 .
C31 C59 1.368(7) .
C31 C62 1.392(6) .
C31 H31 0.9400 .
C32 C33 1.361(6) .
C32 H32 0.9400 .
C40 H40 0.9400 .
C41 H41A 0.9700 .
C41 H41B 0.9700 .
C41 H41C 0.9700 .
C45 C57 1.369(7) .
C45 H45 0.9400 .
C53 C54 1.343(7) .
C53 H53 0.9400 .
C54 H54 0.9400 .
C57 H57 0.9400 .
C59 H59 0.9400 .
C62 H62 0.9400 .

loop_
_geom_torsion_atom_site_label_1
_geom_torsion_atom_site_label_2
_geom_torsion_atom_site_label_3
_geom_torsion_atom_site_label_4
_geom_torsion
_geom_torsion_site_symmetry_1
_geom_torsion_site_symmetry_4
C33 Pd1 Pd2 C39 -104.87(18) . .
N2 Pd1 Pd2 C39 -21.32(15) . .
O9 Pd1 Pd2 C39 162.11(15) . .
O3 Pd1 Pd2 C39 73.40(15) . .
Pd1 Pd1 Pd2 C39 -105.40(18) 3 .
C33 Pd1 Pd2 N1 -21.38(15) . .
N2 Pd1 Pd2 N1 62.16(14) . .
O9 Pd1 Pd2 N1 -114.40(13) . .
O3 Pd1 Pd2 N1 156.89(13) . .
Pd1 Pd1 Pd2 N1 -21.91(17) 3 .
C33 Pd1 Pd2 O14 162.76(15) . .
N2 Pd1 Pd2 O14 -113.70(13) . .
O9 Pd1 Pd2 O14 69.74(13) . .
O3 Pd1 Pd2 O14 -18.97(12) . .
Pd1 Pd1 Pd2 O14 162.22(16) 3 .
C33 Pd1 Pd2 O7 73.69(14) . .
N2 Pd1 Pd2 O7 157.24(12) . .
O9 Pd1 Pd2 O7 -19.33(12) . .
O3 Pd1 Pd2 O7 -108.03(12) . .
Pd1 Pd1 Pd2 O7 73.16(16) 3 .
C33 Pd1 Pd2 Pd2 -95.3(3) . 3_655
N2 Pd1 Pd2 Pd2 -11.7(2) . 3_655
O9 Pd1 Pd2 Pd2 171.7(2) . 3_655
O3 Pd1 Pd2 Pd2 83.0(2) . 3_655
Pd1 Pd1 Pd2 Pd2 -95.8(2) 3 3_655
C39 Pd2 N1 C62 -178.7(3) . .
O14 Pd2 N1 C62 180(100) . .
O7 Pd2 N1 C62 4.3(3) . .
Pd1 Pd2 N1 C62 83.3(3) . .
Pd2 Pd2 N1 C62 -101.4(3) 3_655 .
C39 Pd2 N1 C6 2.9(2) . .
O14 Pd2 N1 C6 1.4(15) . .
O7 Pd2 N1 C6 -174.2(2) . .
Pd1 Pd2 N1 C6 -95.1(2) . .
Pd2 Pd2 N1 C6 80.2(2) 3_655 .
C33 Pd1 N2 C8 -178.4(3) . .
O9 Pd1 N2 C8 161.6(16) . .
O3 Pd1 N2 C8 3.5(3) . .
Pd2 Pd1 N2 C8 83.4(3) . .
Pd1 Pd1 N2 C8 -103.9(3) 3 .
C33 Pd1 N2 C5 3.4(2) . .
O9 Pd1 N2 C5 -16.6(19) . .
O3 Pd1 N2 C5 -174.7(2) . .
Pd2 Pd1 N2 C5 -94.8(2) . .
Pd1 Pd1 N2 C5 77.9(2) 3 .
C33 C3 C4 C17 -179.7(4) . .
C5 C3 C4 C17 1.1(6) . .
C33 C3 C4 C40 -1.8(6) . .
C5 C3 C4 C40 179.0(4) . .
C8 N2 C5 C12 -1.0(5) . .
Pd1 N2 C5 C12 177.3(3) . .
C8 N2 C5 C3 178.5(3) . .
Pd1 N2 C5 C3 -3.1(4) . .
C4 C3 C5 N2 180.0(3) . .
C33 C3 C5 N2 0.7(5) . .
C4 C3 C5 C12 -0.5(5) . .
C33 C3 C5 C12 -179.7(3) . .
C62 N1 C6 C26 0.8(5) . .
Pd2 N1 C6 C26 179.4(3) . .
C62 N1 C6 C21 178.9(3) . .
Pd2 N1 C6 C21 -2.5(4) . .
C39 Pd2 O7 C10 57(3) . .
N1 Pd2 O7 C10 124.2(3) . .
O14 Pd2 O7 C10 -55.5(3) . .
Pd1 Pd2 O7 C10 29.6(3) . .
Pd2 Pd2 O7 C10 -151.3(3) 3_655 .
C5 N2 C8 C29 1.4(5) . .
Pd1 N2 C8 C29 -176.7(3) . .
C33 Pd1 O9 C10 -79.4(4) . .
N2 Pd1 O9 C10 -59.5(19) . .
O3 Pd1 O9 C10 98.6(4) . .
Pd2 Pd1 O9 C10 18.9(3) . .
Pd1 Pd1 O9 C10 -153.7(3) 3 .
Pd2 O7 C10 O9 -26.5(6) . .
Pd2 O7 C10 C41 154.9(4) . .
Pd1 O9 C10 O7 -1.1(7) . .
Pd1 O9 C10 C41 177.6(4) . .
N2 C5 C12 C15 0.4(6) . .
C3 C5 C12 C15 -179.2(4) . .
N2 C5 C12 C23 179.7(4) . .
C3 C5 C12 C23 0.2(6) . .
C39 Pd2 O14 C20 -79.7(3) . .
N1 Pd2 O14 C20 -78.2(15) . .
O7 Pd2 O14 C20 97.4(3) . .
Pd1 Pd2 O14 C20 18.7(3) . .
Pd2 Pd2 O14 C20 -156.5(3) 3_655 .
C5 C12 C15 C29 -0.1(6) . .
C23 C12 C15 C29 -179.3(5) . .
C3 C4 C17 C23 -1.5(7) . .
C40 C4 C17 C23 -179.1(5) . .
Pd2 O14 C20 O3 -2.5(6) . .
Pd2 O14 C20 C24 175.9(3) . .
C53 C18 C21 C39 -178.3(4) . .
C57 C18 C21 C39 1.6(6) . .
C53 C18 C21 C6 1.1(6) . .
C57 C18 C21 C6 -179.1(4) . .
N1 C6 C21 C18 -179.2(3) . .
C26 C6 C21 C18 -1.0(5) . .
N1 C6 C21 C39 0.2(5) . .
C26 C6 C21 C39 178.4(4) . .
C4 C17 C23 C12 1.2(8) . .
C5 C12 C23 C17 -0.5(7) . .
C15 C12 C23 C17 178.7(5) . .
N1 C6 C26 C59 -1.2(6) . .
C21 C6 C26 C59 -179.2(4) . .
N1 C6 C26 C54 178.8(4) . .
C21 C6 C26 C54 0.8(6) . .
C12 C15 C29 C8 0.4(7) . .
N2 C8 C29 C15 -1.1(6) . .
C40 C16 C32 C33 -1.5(6) . .
C16 C32 C33 C3 0.3(5) . .
C16 C32 C33 Pd1 178.5(3) . .
C4 C3 C33 C32 1.4(6) . .
C5 C3 C33 C32 -179.4(3) . .
C4 C3 C33 Pd1 -177.1(3) . .
C5 C3 C33 Pd1 2.1(4) . .
N2 Pd1 C33 C32 178.8(4) . .
O9 Pd1 C33 C32 -2.4(3) . .
O3 Pd1 C33 C32 -130(3) . .
Pd2 Pd1 C33 C32 -87.4(3) . .
Pd1 Pd1 C33 C32 92.6(3) 3 .
N2 Pd1 C33 C3 -2.9(2) . .
O9 Pd1 C33 C3 175.9(2) . .
O3 Pd1 C33 C3 48(3) . .
Pd2 Pd1 C33 C3 91.0(2) . .
Pd1 Pd1 C33 C3 -89.1(2) 3 .
C45 C11 C39 C21 0.1(6) . .
C45 C11 C39 Pd2 176.5(3) . .
C18 C21 C39 C11 -1.5(6) . .
C6 C21 C39 C11 179.2(3) . .
C18 C21 C39 Pd2 -178.4(3) . .
C6 C21 C39 Pd2 2.2(4) . .
N1 Pd2 C39 C11 -179.3(4) . .
O14 Pd2 C39 C11 0.6(4) . .
O7 Pd2 C39 C11 -111(2) . .
Pd1 Pd2 C39 C11 -84.6(4) . .
Pd2 Pd2 C39 C11 96.2(4) 3_655 .
N1 Pd2 C39 C21 -2.7(3) . .
O14 Pd2 C39 C21 177.2(3) . .
O7 Pd2 C39 C21 65(3) . .
Pd1 Pd2 C39 C21 92.0(3) . .
Pd2 Pd2 C39 C21 -87.2(3) 3_655 .
C32 C16 C40 C4 1.0(7) . .
C3 C4 C40 C16 0.6(6) . .
C17 C4 C40 C16 178.3(5) . .
C39 C11 C45 C57 1.0(7) . .
C21 C18 C53 C54 -1.1(7) . .
C57 C18 C53 C54 179.1(5) . .
C18 C53 C54 C26 1.0(7) . .
C59 C26 C54 C53 179.2(5) . .
C6 C26 C54 C53 -0.8(7) . .
C11 C45 C57 C18 -0.9(7) . .
C21 C18 C57 C45 -0.4(6) . .
C53 C18 C57 C45 179.4(5) . .
C62 C31 C59 C26 1.0(7) . .
C6 C26 C59 C31 0.2(6) . .
C54 C26 C59 C31 -179.8(4) . .
C6 N1 C62 C31 0.5(5) . .
Pd2 N1 C62 C31 -177.8(3) . .
C59 C31 C62 N1 -1.4(6) . .
O14 C20 O3 Pd1 -24.0(6) . .
C24 C20 O3 Pd1 157.7(4) . .
C33 Pd1 O3 C20 71(3) . .
N2 Pd1 O3 C20 121.6(3) . .
O9 Pd1 O3 C20 -57.1(3) . .
Pd2 Pd1 O3 C20 27.7(3) . .
Pd1 Pd1 O3 C20 -152.5(3) 3 .

loop_
_platon_squeeze_void_nr
_platon_squeeze_void_average_x
_platon_squeeze_void_average_y
_platon_squeeze_void_average_z
_platon_squeeze_void_volume
_platon_squeeze_void_count_electrons
_platon_squeeze_void_content
1 0.016 0.000 0.500 529 218 ' '
2 -0.030 0.500 0.000 529 218 ' '
